data_4063220
loop_
_publ_author_name
'Brian T. Sterenberg'
'Hilary A. Jenkins'
'Richard J. Puddephatt'

_publ_section_title
;
 Complexes with Platinum-Iridium Bonds: Stepwise Formation of a PtIr2
 Cluster Complex
;
_journal_name_full Organometallics
_journal_page_first 219
_journal_page_last 226
_journal_paper_doi 10.1021/om980665y
_journal_volume 18
_journal_year 1999
_chemical_formula_sum 'C78.25 H66.5 Cl0.5 Ir2 O3 P6 Pt'
_chemical_formula_weight 1837.85
_chemical_name_systematic
; 
 ? 
;
_space_group_IT_number 14
_symmetry_cell_setting monoclinic
_symmetry_space_group_name_Hall '-P 2yn'
_symmetry_space_group_name_H-M 'P 1 21/n 1'
_atom_sites_solution_hydrogens geom
_atom_sites_solution_primary direct
_atom_sites_solution_secondary difmap
_audit_creation_method SHELXL
_cell_angle_alpha 90.00
_cell_angle_beta 101.215(6)
_cell_angle_gamma 90.00
_cell_formula_units_Z 4
_cell_length_a 12.9054(12)
_cell_length_b 17.315(2)
_cell_length_c 32.573(3)
_cell_measurement_temperature 294(2)
_cell_volume 7139.6(12)
_computing_cell_refinement 'Nonius DENZO'
_computing_data_collection 'Nonius COLLECT'
_computing_data_reduction 'Nonius SCALEPACK'
_computing_molecular_graphics 'Siemens SHELXTL'
_computing_publication_material 'Siemens SHELXTL'
_computing_structure_refinement 'SHELXL-93 (Sheldrick, 1993)'
_computing_structure_solution 'SHELXS-86 (Sheldrick, 1990)'
_diffrn_ambient_temperature 294(2)
_diffrn_measurement_device 'Nonius KappaCCD'
_diffrn_measurement_method '\w scans, phi scans'
_diffrn_radiation_monochromator graphite
_diffrn_radiation_source 'fine-focus sealed tube'
_diffrn_radiation_type MoK\a
_diffrn_radiation_wavelength 0.71073
_diffrn_reflns_av_R_equivalents 0.1504
_diffrn_reflns_av_sigmaI/netI 0.2950
_diffrn_reflns_limit_h_max 17
_diffrn_reflns_limit_h_min -14
_diffrn_reflns_limit_k_max 13
_diffrn_reflns_limit_k_min -23
_diffrn_reflns_limit_l_max 38
_diffrn_reflns_limit_l_min -41
_diffrn_reflns_number 20673
_diffrn_reflns_theta_max 22.50
_diffrn_reflns_theta_min 1.27
_exptl_absorpt_coefficient_mu 5.874
_exptl_absorpt_correction_T_max 0.4336
_exptl_absorpt_correction_T_min 0.2982
_exptl_absorpt_correction_type empirical
_exptl_crystal_density_diffrn 1.710
_exptl_crystal_F_000 3562
_exptl_crystal_size_max 0.11
_exptl_crystal_size_mid 0.10
_exptl_crystal_size_min 0.01
_refine_diff_density_max 1.845
_refine_diff_density_min -1.042
_refine_diff_density_rms 0.237
_refine_ls_extinction_coef 0.00000(3)
_refine_ls_extinction_expression Fc^*^=kFc[1+0.001xFc^2^\l^3^/sin(2\q)]^-1/4^
_refine_ls_extinction_method SHELXL
_refine_ls_goodness_of_fit_all 0.935
_refine_ls_goodness_of_fit_obs 1.134
_refine_ls_matrix_type full
_refine_ls_number_parameters 583
_refine_ls_number_reflns 9217
_refine_ls_number_restraints 0
_refine_ls_restrained_S_all 1.088
_refine_ls_restrained_S_obs 1.134
_refine_ls_R_factor_all 0.2179
_refine_ls_R_factor_obs 0.0692
_refine_ls_shift/esd_max -3.899
_refine_ls_shift/esd_mean 0.062
_refine_ls_structure_factor_coef Fsqd
_refine_ls_weighting_details 'w=1/[\s^2^(Fo^2^)+(0.0558P)^2^+0.0000P] where P=(Fo^2^+2Fc^2^)/3'
_refine_ls_weighting_scheme calc
_refine_ls_wR_factor_all 0.2144
_refine_ls_wR_factor_obs 0.1330
_reflns_number_observed 3590
_reflns_number_total 9260
_reflns_observed_criterion >2sigma(I)
_cod_depositor_comments
;
The following automatic conversions were performed:
'_symmetry_cell_setting' value 'Monoclinic' changed to 'monoclinic'
according to '/home/saulius/struct/CIF-dictionaries/cif_core.dic'
dictionary named 'cif_core.dic' version 2.4.1 from 2010-06-29.

Automatic conversion script
Id: cif_fix_enum 1527 2010-12-29 10:47:43Z saulius 

The following automatic conversions were performed:

'_refine_ls_weighting_scheme' value 'calc
w=1/[\s^2^(Fo^2^)+(0.0558P)^2^+0.0000P] where P=(Fo^2^+2Fc^2^)/3' was
changed to 'calc'. New tag '_refine_ls_weighting_details' was
created. The value of the new tag was set to
'w=1/[\s^2^(Fo^2^)+(0.0558P)^2^+0.0000P] where P=(Fo^2^+2Fc^2^)/3'.

Automatic conversion script
Id: cif_fix_values 3143 2015-03-26 13:38:13Z robertas 
;
_cod_original_sg_symbol_H-M P2(1)/n
_cod_original_formula_sum 'C78.25 H66.50 Cl0.50 Ir2 O3 P6 Pt'
_cod_database_code 4063220

loop_
_symmetry_equiv_pos_as_xyz
'x, y, z'
'-x+1/2, y+1/2, -z+1/2'
'-x, -y, -z'
'x-1/2, -y-1/2, z-1/2'

loop_
_atom_site_aniso_label
_atom_site_aniso_U_11
_atom_site_aniso_U_22
_atom_site_aniso_U_33
_atom_site_aniso_U_23
_atom_site_aniso_U_13
_atom_site_aniso_U_12
Pt1 0.0425(8) 0.0369(7) 0.0455(7) 0.0012(6) 0.0072(6) -0.0038(7)
Ir1 0.0471(9) 0.0397(7) 0.0364(7) 0.0006(6) 0.0089(6) -0.0034(7)
Ir2 0.0417(8) 0.0372(7) 0.0376(7) -0.0002(6) 0.0076(6) -0.0025(7)
P1 0.047(6) 0.048(5) 0.063(5) 0.002(4) 0.010(5) -0.013(5)
P2 0.049(6) 0.079(6) 0.031(4) 0.006(4) 0.002(4) -0.002(5)
P3 0.063(6) 0.040(5) 0.040(5) 0.001(4) 0.009(5) -0.002(4)
P4 0.057(6) 0.030(5) 0.048(5) 0.003(4) 0.009(4) -0.003(4)
P5 0.036(5) 0.051(5) 0.041(4) 0.003(4) -0.002(4) -0.002(4)
P6 0.048(6) 0.049(5) 0.058(5) 0.004(4) 0.011(5) -0.005(4)
O1 0.050(15) 0.072(15) 0.102(16) -0.020(12) 0.010(13) 0.032(12)
O2 0.042(13) 0.056(12) 0.057(12) 0.008(9) 0.024(11) 0.018(10)
O3 0.105(20) 0.143(22) 0.083(16) -0.028(15) 0.037(15) 0.028(16)
C11 0.044(23) 0.081(26) 0.081(23) -0.001(20) -0.032(19) -0.002(20)

loop_
_atom_site_label
_atom_site_type_symbol
_atom_site_fract_x
_atom_site_fract_y
_atom_site_fract_z
_atom_site_U_iso_or_equiv
_atom_site_thermal_displace_type
_atom_site_occupancy
_atom_site_calc_flag
_atom_site_refinement_flags
Pt1 Pt 0.39477(9) 0.64833(6) 0.63009(3) 0.0418(4) Uani 1 d .
Ir1 Ir 0.45262(9) 0.77981(6) 0.59820(3) 0.0410(4) Uani 1 d .
Ir2 Ir 0.56827(8) 0.71836(6) 0.66752(3) 0.0389(3) Uani 1 d .
P1 P 0.2406(6) 0.6428(4) 0.5850(2) 0.053(2) Uani 1 d .
P2 P 0.2892(6) 0.8071(4) 0.5593(2) 0.054(2) Uani 1 d .
P3 P 0.5455(6) 0.8926(4) 0.6075(2) 0.048(2) Uani 1 d .
P4 P 0.6668(6) 0.8264(4) 0.6908(2) 0.045(2) Uani 1 d .
P5 P 0.5843(6) 0.6404(4) 0.7253(2) 0.044(2) Uani 1 d .
P6 P 0.4127(6) 0.5436(4) 0.6724(2) 0.052(2) Uani 1 d .
O1 O 0.7032(14) 0.6149(10) 0.6239(6) 0.075(6) Uani 1 d .
O2 O 0.3716(12) 0.8147(9) 0.6783(5) 0.050(5) Uani 1 d .
O3 O 0.5409(17) 0.6930(12) 0.5309(6) 0.108(8) Uani 1 d .
C1 C 0.4357(20) 0.7863(14) 0.6590(7) 0.042(7) Uiso 1 d .
C2 C 0.6522(21) 0.6540(15) 0.6394(8) 0.051(8) Uiso 1 d .
C3 C 0.5156(21) 0.7241(15) 0.5579(8) 0.051(8) Uiso 1 d .
C4 C 0.1907(20) 0.7445(13) 0.5732(7) 0.060(8) Uiso 1 d .
H4A H 0.1300(20) 0.7432(13) 0.5504(7) 0.072 Uiso 1 calc R
H4B H 0.1678(20) 0.7653(13) 0.5976(7) 0.072 Uiso 1 calc R
C5 C 0.5983(18) 0.9088(13) 0.6643(6) 0.045(7) Uiso 1 d .
H5A H 0.6465(18) 0.9524(13) 0.6673(6) 0.054 Uiso 1 calc R
H5B H 0.5402(18) 0.9223(13) 0.6778(6) 0.054 Uiso 1 calc R
C6 C 0.5463(18) 0.5431(12) 0.7082(7) 0.047(7) Uiso 1 d .
H6A H 0.5439(18) 0.5108(12) 0.7323(7) 0.056 Uiso 1 calc R
H6B H 0.5983(18) 0.5216(12) 0.6935(7) 0.056 Uiso 1 calc R
C11 C 0.1276(22) 0.5927(17) 0.6033(8) 0.075(10) Uani 1 d G
C12 C 0.1354(29) 0.5135(17) 0.6101(11) 0.102(12) Uiso 1 d G
H12A H 0.1890(104) 0.4834(32) 0.6029(77) 0.123 Uiso 1 calc R
C13 C 0.0544(26) 0.4831(18) 0.6287(9) 0.092(11) Uiso 1 d G
H13A H 0.0627(26) 0.4323(18) 0.6380(9) 0.111 Uiso 1 calc R
C14 C -0.0327(27) 0.5191(19) 0.6346(9) 0.098(11) Uiso 1 d G
H14A H -0.0867(27) 0.4929(19) 0.6438(9) 0.118 Uiso 1 calc R
C15 C -0.0387(26) 0.5955(19) 0.6264(9) 0.094(11) Uiso 1 d G
H15A H -0.0971(26) 0.6224(19) 0.6317(9) 0.113 Uiso 1 calc R
C16 C 0.0415(25) 0.6387(19) 0.6095(8) 0.084(10) Uiso 1 d G
H16A H 0.0362(25) 0.6912(19) 0.6034(8) 0.100 Uiso 1 calc R
C21 C 0.2380(22) 0.5971(14) 0.5349(8) 0.053(8) Uiso 1 d G
C22 C 0.1428(23) 0.5843(22) 0.5075(10) 0.113(13) Uiso 1 d G
H22A H 0.0798(42) 0.6005(147) 0.5145(16) 0.136 Uiso 1 calc R
C23 C 0.1413(35) 0.5450(22) 0.4671(13) 0.164(18) Uiso 1 d G
H23A H 0.0801(35) 0.5365(22) 0.4473(13) 0.196 Uiso 1 calc R
C24 C 0.2427(33) 0.5215(19) 0.4618(11) 0.119(14) Uiso 1 d G
H24A H 0.2477(33) 0.4985(19) 0.4364(11) 0.143 Uiso 1 calc R
C25 C 0.3338(29) 0.5298(19) 0.4906(11) 0.111(13) Uiso 1 d G
H25A H 0.3971(29) 0.5102(19) 0.4854(11) 0.133 Uiso 1 calc R
C26 C 0.3309(24) 0.5670(15) 0.5268(9) 0.076(10) Uiso 1 d G
H26A H 0.3929(24) 0.5725(15) 0.5466(9) 0.091 Uiso 1 calc R
C31 C 0.2728(19) 0.8020(13) 0.5021(7) 0.041(7) Uiso 1 d G
C32 C 0.1771(20) 0.7783(18) 0.4780(8) 0.076(9) Uiso 1 d G
H32A H 0.1223(41) 0.7622(114) 0.4908(24) 0.091 Uiso 1 calc R
C33 C 0.1638(28) 0.7791(18) 0.4332(10) 0.111(12) Uiso 1 d G
H33A H 0.0983(28) 0.7693(18) 0.4163(10) 0.133 Uiso 1 calc R
C34 C 0.2498(28) 0.7944(17) 0.4162(10) 0.099(12) Uiso 1 d G
H34A H 0.2421(28) 0.7912(17) 0.3872(10) 0.119 Uiso 1 calc R
C35 C 0.3438(23) 0.8137(14) 0.4381(8) 0.061(9) Uiso 1 d G
H35A H 0.4007(23) 0.8242(14) 0.4253(8) 0.073 Uiso 1 calc R
C36 C 0.3532(21) 0.8175(13) 0.4822(7) 0.053(8) Uiso 1 d G
H36A H 0.4182(21) 0.8313(13) 0.4983(7) 0.063 Uiso 1 calc R
C41 C 0.2224(20) 0.8985(14) 0.5658(7) 0.055(8) Uiso 1 d G
C42 C 0.1693(22) 0.9421(15) 0.5324(8) 0.066(9) Uiso 1 d G
H42A H 0.1646(142) 0.9263(47) 0.5049(12) 0.080 Uiso 1 calc R
C43 C 0.1224(22) 1.0121(16) 0.5425(9) 0.077(10) Uiso 1 d G
H43A H 0.0902(22) 1.0438(16) 0.5206(9) 0.092 Uiso 1 calc R
C44 C 0.1222(21) 1.0352(16) 0.5822(8) 0.068(9) Uiso 1 d G
H44A H 0.0930(21) 1.0823(16) 0.5878(8) 0.082 Uiso 1 calc R
C45 C 0.1679(22) 0.9853(16) 0.6146(9) 0.072(9) Uiso 1 d G
H45A H 0.1631(22) 0.9969(16) 0.6420(9) 0.087 Uiso 1 calc R
C46 C 0.2190(20) 0.9201(15) 0.6065(8) 0.057(8) Uiso 1 d G
H46A H 0.2522(20) 0.8895(15) 0.6286(8) 0.068 Uiso 1 calc R
C51 C 0.4817(19) 0.9850(14) 0.5922(7) 0.047(8) Uiso 1 d G
C52 C 0.4502(25) 1.0012(18) 0.5498(7) 0.090(11) Uiso 1 d G
H52A H 0.4667(169) 0.9652(58) 0.5309(8) 0.108 Uiso 1 calc R
C53 C 0.3924(23) 1.0713(17) 0.5327(9) 0.086(10) Uiso 1 d G
H53A H 0.3745(23) 1.0827(17) 0.5043(9) 0.103 Uiso 1 calc R
C54 C 0.3702(21) 1.1137(16) 0.5612(8) 0.071(9) Uiso 1 d G
H54A H 0.3310(21) 1.1574(16) 0.5516(8) 0.085 Uiso 1 calc R
C55 C 0.3937(22) 1.1065(16) 0.6034(9) 0.075(10) Uiso 1 d G
H55A H 0.3753(22) 1.1440(16) 0.6212(9) 0.090 Uiso 1 calc R
C56 C 0.4497(22) 1.0363(16) 0.6192(9) 0.078(10) Uiso 1 d G
H56A H 0.4639(22) 1.0263(16) 0.6478(9) 0.094 Uiso 1 calc R
C61 C 0.6687(20) 0.9043(14) 0.5891(7) 0.051(8) Uiso 1 d G
C62 C 0.7135(23) 0.9760(14) 0.5845(9) 0.074(10) Uiso 1 d G
H62A H 0.6752(131) 1.0201(27) 0.5881(52) 0.089 Uiso 1 calc R
C63 C 0.8097(25) 0.9846(18) 0.5749(8) 0.089(11) Uiso 1 d G
H63A H 0.8386(25) 1.0335(18) 0.5733(8) 0.107 Uiso 1 calc R
C64 C 0.8629(24) 0.9212(17) 0.5678(8) 0.075(10) Uiso 1 d G
H64A H 0.9291(24) 0.9259(17) 0.5607(8) 0.090 Uiso 1 calc R
C65 C 0.8197(26) 0.8480(19) 0.5709(9) 0.102(11) Uiso 1 d G
H65A H 0.8576(26) 0.8039(19) 0.5668(9) 0.123 Uiso 1 calc R
C66 C 0.7186(21) 0.8417(15) 0.5802(7) 0.054(8) Uiso 1 d G
H66A H 0.6866(21) 0.7936(15) 0.5802(7) 0.064 Uiso 1 calc R
C71 C 0.6776(19) 0.8563(14) 0.7451(7) 0.056(8) Uiso 1 d G
C72 C 0.7759(20) 0.8646(16) 0.7712(7) 0.062(9) Uiso 1 d G
H72A H 0.8378(19) 0.8633(110) 0.7605(18) 0.074 Uiso 1 calc R
C73 C 0.7786(26) 0.8751(16) 0.8149(10) 0.097(11) Uiso 1 d G
H73A H 0.8427(26) 0.8837(16) 0.8330(10) 0.116 Uiso 1 calc R
C74 C 0.6895(26) 0.8727(15) 0.8300(9) 0.082(10) Uiso 1 d G
H74A H 0.6929(26) 0.8777(15) 0.8586(9) 0.099 Uiso 1 calc R
C75 C 0.5941(25) 0.8631(15) 0.8044(9) 0.079(10) Uiso 1 d G
H75A H 0.5338(25) 0.8617(15) 0.8161(9) 0.095 Uiso 1 calc R
C76 C 0.5833(22) 0.8551(14) 0.7611(8) 0.068(9) Uiso 1 d G
H76A H 0.5175(22) 0.8494(14) 0.7436(8) 0.082 Uiso 1 calc R
C81 C 0.8059(17) 0.8338(11) 0.6847(6) 0.029(6) Uiso 1 d G
C82 C 0.8574(20) 0.9018(13) 0.6781(9) 0.061(8) Uiso 1 d G
H82A H 0.8195(85) 0.9479(11) 0.6743(58) 0.073 Uiso 1 calc R
C83 C 0.9599(24) 0.9021(17) 0.6771(8) 0.076(10) Uiso 1 d G
H83A H 0.9936(24) 0.9490(17) 0.6750(8) 0.091 Uiso 1 calc R
C84 C 1.0161(25) 0.8364(18) 0.6790(8) 0.086(10) Uiso 1 d G
H84A H 1.0853(25) 0.8371(18) 0.6748(8) 0.103 Uiso 1 calc R
C85 C 0.9702(24) 0.7690(17) 0.6870(8) 0.075(9) Uiso 1 d G
H85A H 1.0117(24) 0.7247(17) 0.6913(8) 0.090 Uiso 1 calc R
C86 C 0.8640(22) 0.7633(15) 0.6892(7) 0.062(8) Uiso 1 d G
H86A H 0.8327(22) 0.7163(15) 0.6934(7) 0.074 Uiso 1 calc R
C91 C 0.7192(21) 0.6245(14) 0.7509(8) 0.059(8) Uiso 1 d G
C92 C 0.7900(22) 0.5733(16) 0.7383(9) 0.073(9) Uiso 1 d G
H92A H 0.7637(72) 0.5368(87) 0.7181(31) 0.087 Uiso 1 calc R
C93 C 0.8948(26) 0.5738(17) 0.7539(9) 0.085(10) Uiso 1 d G
H93A H 0.9386(26) 0.5398(17) 0.7432(9) 0.102 Uiso 1 calc R
C94 C 0.9397(25) 0.6257(15) 0.7868(8) 0.076(10) Uiso 1 d G
H94A H 1.0123(25) 0.6294(15) 0.7964(8) 0.091 Uiso 1 calc R
C95 C 0.8713(26) 0.6688(17) 0.8031(9) 0.086(10) Uiso 1 d G
H95A H 0.8954(26) 0.6980(17) 0.8271(9) 0.103 Uiso 1 calc R
C96 C 0.7657(22) 0.6703(14) 0.7848(8) 0.053(8) Uiso 1 d G
H96A H 0.7222(22) 0.7042(14) 0.7958(8) 0.064 Uiso 1 calc R
C101 C 0.5107(19) 0.6560(13) 0.7655(6) 0.041(7) Uiso 1 d G
C102 C 0.5395(21) 0.6193(14) 0.8040(7) 0.061(9) Uiso 1 d G
H10A H 0.5958(61) 0.5849(104) 0.8074(30) 0.073 Uiso 1 calc R
C103 C 0.4887(25) 0.6308(17) 0.8385(10) 0.090(11) Uiso 1 d G
H10B H 0.5146(25) 0.6099(17) 0.8648(10) 0.108 Uiso 1 calc R
C104 C 0.3990(25) 0.6749(17) 0.8304(9) 0.087(11) Uiso 1 d G
H10C H 0.3577(25) 0.6780(17) 0.8507(9) 0.104 Uiso 1 calc R
C105 C 0.3664(24) 0.7157(16) 0.7928(9) 0.084(10) Uiso 1 d G
H10D H 0.3093(24) 0.7495(16) 0.7894(9) 0.101 Uiso 1 calc R
C106 C 0.4241(21) 0.7034(14) 0.7600(8) 0.063(9) Uiso 1 d G
H10E H 0.4023(21) 0.7281(14) 0.7344(8) 0.075 Uiso 1 calc R
C111 C 0.3178(21) 0.5272(14) 0.7068(7) 0.055(8) Uiso 1 d G
C112 C 0.3348(25) 0.4665(15) 0.7352(9) 0.080(10) Uiso 1 d G
H11A H 0.3913(87) 0.4325(82) 0.7374(51) 0.096 Uiso 1 calc R
C113 C 0.2575(30) 0.4616(20) 0.7607(11) 0.125(14) Uiso 1 d G
H11B H 0.2665(30) 0.4219(20) 0.7803(11) 0.150 Uiso 1 calc R
C114 C 0.1733(27) 0.5069(18) 0.7599(9) 0.096(11) Uiso 1 d G
H11C H 0.1227(27) 0.4976(18) 0.7762(9) 0.115 Uiso 1 calc R
C115 C 0.1681(24) 0.5679(17) 0.7333(9) 0.086(10) Uiso 1 d G
H11D H 0.1153(24) 0.6046(17) 0.7330(9) 0.104 Uiso 1 calc R
C116 C 0.2366(23) 0.5768(16) 0.7076(8) 0.075(10) Uiso 1 d G
H11E H 0.2282(23) 0.6188(16) 0.6895(8) 0.090 Uiso 1 calc R
C121 C 0.4226(21) 0.4549(14) 0.6438(8) 0.058(8) Uiso 1 d G
C122 C 0.3638(26) 0.3898(16) 0.6493(10) 0.097(11) Uiso 1 d G
H12B H 0.3146(151) 0.3894(59) 0.6667(48) 0.116 Uiso 1 calc R
C123 C 0.3857(30) 0.3221(22) 0.6256(11) 0.142(15) Uiso 1 d G
H12C H 0.3566(30) 0.2750(22) 0.6311(11) 0.170 Uiso 1 calc R
C124 C 0.4479(26) 0.3245(19) 0.5952(10) 0.102(12) Uiso 1 d G
H12D H 0.4535(26) 0.2811(19) 0.5790(10) 0.123 Uiso 1 calc R
C125 C 0.4971(24) 0.3861(17) 0.5896(9) 0.083(10) Uiso 1 d G
H12E H 0.5405(24) 0.3872(17) 0.5699(9) 0.099 Uiso 1 calc R
C126 C 0.4848(22) 0.4565(15) 0.6145(8) 0.068(9) Uiso 1 d G
H12F H 0.5198(22) 0.5017(15) 0.6100(8) 0.082 Uiso 1 calc R
C100 C -0.1209(58) 0.7076(41) 0.4552(21) 0.000(20) Uiso 0.25 d P
H10F H -0.1542(58) 0.7573(41) 0.4481(21) 0.000 Uiso 0.25 calc PR
H10G H -0.0501(58) 0.7205(41) 0.4698(21) 0.000 Uiso 0.25 calc PR
Cl1 Cl -0.1098(25) 0.6969(17) 0.4352(10) 0.062(10) Uiso 0.25 d P
Cl2 Cl -0.1860(29) 0.6796(19) 0.5035(10) 0.100(12) Uiso 0.25 d P

loop_
_atom_type_symbol
_atom_type_description
_atom_type_scat_dispersion_real
_atom_type_scat_dispersion_imag
_atom_type_scat_source
C C 0.0033 0.0016 'International Tables Vol C Tables 4.2.6.8 and 6.1.1.4'
H H 0.0000 0.0000 'International Tables Vol C Tables 4.2.6.8 and 6.1.1.4'
O O 0.0106 0.0060 'International Tables Vol C Tables 4.2.6.8 and 6.1.1.4'
P P 0.1023 0.0942 'International Tables Vol C Tables 4.2.6.8 and 6.1.1.4'
Cl Cl 0.1484 0.1585 'International Tables Vol C Tables 4.2.6.8 and 6.1.1.4'
Ir Ir -1.4442 7.9887 'International Tables Vol C Tables 4.2.6.8 and 6.1.1.4'
Pt Pt -1.7033 8.3905 'International Tables Vol C Tables 4.2.6.8 and 6.1.1.4'

loop_
_geom_angle_atom_site_label_1
_geom_angle_atom_site_label_2
_geom_angle_atom_site_label_3
_geom_angle
P1 Pt1 P6 109.8(3)
P1 Pt1 C1 111.8(6)
P6 Pt1 C1 122.0(5)
P1 Pt1 Ir2 153.4(2)
P6 Pt1 Ir2 96.3(2)
C1 Pt1 Ir2 46.3(6)
P1 Pt1 Ir1 93.5(2)
P6 Pt1 Ir1 156.6(2)
C1 Pt1 Ir1 45.6(5)
Ir2 Pt1 Ir1 60.62(4)
C3 Ir1 C1 145.8(10)
C3 Ir1 P3 103.8(8)
C1 Ir1 P3 88.6(7)
C3 Ir1 P2 101.1(8)
C1 Ir1 P2 105.4(7)
P3 Ir1 P2 107.5(3)
C3 Ir1 Pt1 91.4(7)
C1 Ir1 Pt1 65.0(7)
P3 Ir1 Pt1 149.1(2)
P2 Ir1 Pt1 95.4(2)
C3 Ir1 Ir2 97.8(8)
C1 Ir1 Ir2 49.4(7)
P3 Ir1 Ir2 92.1(2)
P2 Ir1 Ir2 148.5(2)
Pt1 Ir1 Ir2 58.95(4)
C2 Ir2 C1 143.8(10)
C2 Ir2 P5 94.6(8)
C1 Ir2 P5 112.9(7)
C2 Ir2 P4 107.7(8)
C1 Ir2 P4 88.4(7)
P5 Ir2 P4 104.6(2)
C2 Ir2 Pt1 91.1(8)
C1 Ir2 Pt1 65.7(7)
P5 Ir2 Pt1 92.4(2)
P4 Ir2 Pt1 153.2(2)
C2 Ir2 Ir1 95.9(8)
C1 Ir2 Ir1 48.9(6)
P5 Ir2 Ir1 150.9(2)
P4 Ir2 Ir1 97.8(2)
Pt1 Ir2 Ir1 60.43(4)
C21 P1 C4 106.3(11)
C21 P1 C11 101.7(12)
C4 P1 C11 103.8(12)
C21 P1 Pt1 118.0(10)
C4 P1 Pt1 108.6(9)
C11 P1 Pt1 117.1(9)
C4 P2 C41 96.9(11)
C4 P2 C31 106.2(12)
C41 P2 C31 101.3(11)
C4 P2 Ir1 110.9(9)
C41 P2 Ir1 121.2(9)
C31 P2 Ir1 117.6(8)
C61 P3 C51 100.9(11)
C61 P3 C5 97.8(11)
C51 P3 C5 101.4(10)
C61 P3 Ir1 121.5(8)
C51 P3 Ir1 121.1(9)
C5 P3 Ir1 110.0(8)
C5 P4 C71 100.2(11)
C5 P4 C81 106.8(10)
C71 P4 C81 101.1(11)
C5 P4 Ir2 107.2(8)
C71 P4 Ir2 118.8(9)
C81 P4 Ir2 120.4(7)
C6 P5 C101 102.5(11)
C6 P5 C91 100.3(12)
C101 P5 C91 106.8(11)
C6 P5 Ir2 108.6(8)
C101 P5 Ir2 122.6(8)
C91 P5 Ir2 113.3(8)
C111 P6 C121 107.7(12)
C111 P6 C6 105.1(11)
C121 P6 C6 99.6(11)
C111 P6 Pt1 119.6(8)
C121 P6 Pt1 112.1(8)
C6 P6 Pt1 110.7(8)
O2 C1 Ir1 136.6(19)
O2 C1 Ir2 141.6(18)
Ir1 C1 Ir2 81.7(9)
O2 C1 Pt1 116.4(17)
Ir1 C1 Pt1 69.4(7)
Ir2 C1 Pt1 68.0(7)
O1 C2 Ir2 178.0(24)
O3 C3 Ir1 171.3(25)
P2 C4 P1 112.6(13)
P4 C5 P3 113.9(12)
P5 C6 P6 110.3(12)
C12 C11 C16 124.6(31)
C12 C11 P1 117.8(24)
C16 C11 P1 117.5(22)
C11 C12 C13 113.6(30)
C14 C13 C12 127.2(33)
C15 C14 C13 116.7(34)
C14 C15 C16 123.8(33)
C15 C16 C11 113.4(29)
C22 C21 C26 120.6(28)
C22 C21 P1 120.6(23)
C26 C21 P1 118.4(23)
C23 C22 C21 120.2(32)
C24 C23 C22 113.0(38)
C23 C24 C25 125.5(39)
C26 C25 C24 119.0(36)
C25 C26 C21 121.4(32)
C32 C31 C36 117.9(23)
C32 C31 P2 120.2(19)
C36 C31 P2 121.9(19)
C31 C32 C33 119.3(26)
C34 C33 C32 118.1(34)
C35 C34 C33 124.3(34)
C36 C35 C34 116.5(27)
C35 C36 C31 123.6(26)
C42 C41 C46 119.9(24)
C42 C41 P2 123.3(20)
C46 C41 P2 116.5(18)
C43 C42 C41 116.8(25)
C44 C43 C42 123.5(28)
C45 C44 C43 117.2(28)
C46 C45 C44 121.0(26)
C45 C46 C41 121.1(26)
C52 C51 C56 116.1(26)
C52 C51 P3 118.6(21)
C56 C51 P3 124.8(20)
C51 C52 C53 124.8(27)
C54 C53 C52 111.7(29)
C55 C54 C53 131.0(33)
C56 C55 C54 115.6(28)
C55 C56 C51 120.5(27)
C62 C61 C66 118.6(25)
C62 C61 P3 123.0(21)
C66 C61 P3 118.4(19)
C61 C62 C63 123.1(28)
C64 C63 C62 118.5(31)
C65 C64 C63 120.4(31)
C64 C65 C66 119.2(31)
C65 C66 C61 119.9(28)
C72 C71 C76 121.9(24)
C72 C71 P4 120.6(19)
C76 C71 P4 116.4(20)
C71 C72 C73 117.5(25)
C72 C73 C74 120.4(32)
C75 C74 C73 121.5(31)
C74 C75 C76 122.2(30)
C75 C76 C71 116.4(28)
C82 C81 C86 119.0(23)
C82 C81 P4 125.4(18)
C86 C81 P4 115.6(17)
C81 C82 C83 121.0(26)
C84 C83 C82 121.7(31)
C85 C84 C83 119.0(32)
C84 C85 C86 122.8(30)
C85 C86 C81 116.0(25)
C92 C91 C96 112.9(26)
C92 C91 P5 126.4(23)
C96 C91 P5 120.5(20)
C91 C92 C93 123.7(29)
C94 C93 C92 121.0(30)
C93 C94 C95 116.3(32)
C96 C95 C94 120.7(31)
C95 C96 C91 124.6(27)
C102 C101 C106 117.4(22)
C102 C101 P5 120.5(18)
C106 C101 P5 122.2(17)
C103 C102 C101 124.4(24)
C102 C103 C104 115.4(29)
C105 C104 C103 123.2(31)
C106 C105 C104 117.6(29)
C105 C106 C101 121.4(25)
C112 C111 C116 119.1(25)
C112 C111 P6 119.1(21)
C116 C111 P6 121.6(20)
C111 C112 C113 113.5(27)
C114 C113 C112 128.0(35)
C113 C114 C115 114.0(33)
C116 C115 C114 122.1(32)
C115 C116 C111 123.0(29)
C122 C121 C126 121.1(26)
C122 C121 P6 121.8(21)
C126 C121 P6 117.0(20)
C123 C122 C121 114.6(29)
C122 C123 C124 123.3(34)
C125 C124 C123 120.1(35)
C124 C125 C126 119.9(30)
C125 C126 C121 120.4(26)
Cl1 C100 Cl2 147.9(88)

loop_
_geom_bond_atom_site_label_1
_geom_bond_atom_site_label_2
_geom_bond_distance
Pt1 P1 2.233(8)
Pt1 P6 2.262(7)
Pt1 C1 2.58(2)
Pt1 Ir2 2.628(2)
Pt1 Ir1 2.6685(15)
Ir1 C3 1.93(3)
Ir1 C1 2.04(2)
Ir1 P3 2.281(7)
Ir1 P2 2.289(8)
Ir1 Ir2 2.6733(15)
Ir2 C2 1.91(3)
Ir2 C1 2.05(3)
Ir2 P5 2.292(7)
Ir2 P4 2.306(7)
P1 C21 1.81(2)
P1 C4 1.89(2)
P1 C11 1.89(3)
P2 C4 1.79(2)
P2 C41 1.83(2)
P2 C31 1.84(2)
P3 C61 1.82(2)
P3 C51 1.82(2)
P3 C5 1.86(2)
P4 C5 1.81(2)
P4 C71 1.82(2)
P4 C81 1.85(2)
P5 C6 1.81(2)
P5 C101 1.78(2)
P5 C91 1.80(3)
P6 C111 1.84(2)
P6 C121 1.81(2)
P6 C6 1.88(2)
O1 C2 1.13(2)
O2 C1 1.24(2)
O3 C3 1.13(2)
C11 C12 1.39
C11 C16 1.41(3)
C12 C13 1.41(3)
C13 C14 1.33(4)
C14 C15 1.35(3)
C15 C16 1.47(3)
C21 C22 1.39
C21 C26 1.38(3)
C22 C23 1.48(4)
C23 C24 1.41(4)
C24 C25 1.36(4)
C25 C26 1.35(3)
C31 C32 1.39
C31 C36 1.35(3)
C32 C33 1.44(3)
C33 C34 1.36(4)
C34 C35 1.33(4)
C35 C36 1.42(3)
C41 C42 1.39
C41 C46 1.38(3)
C42 C43 1.42(3)
C43 C44 1.36(3)
C44 C45 1.40(3)
C45 C46 1.36(3)
C51 C52 1.39
C51 C56 1.37(3)
C52 C53 1.48(3)
C53 C54 1.26(3)
C54 C55 1.36(3)
C55 C56 1.46(3)
C61 C62 1.39
C61 C66 1.32(3)
C62 C63 1.35(3)
C63 C64 1.34(3)
C64 C65 1.40(3)
C65 C66 1.40(3)
C71 C72 1.39
C71 C76 1.41(3)
C72 C73 1.43(3)
C73 C74 1.34(3)
C74 C75 1.36(3)
C75 C76 1.40(3)
C81 C82 1.39
C81 C86 1.43(3)
C82 C83 1.33(3)
C83 C84 1.34(3)
C84 C85 1.36(3)
C85 C86 1.39(3)
C91 C92 1.39
C91 C96 1.40(3)
C92 C93 1.35(3)
C93 C94 1.43(3)
C94 C95 1.34(3)
C95 C96 1.38(3)
C101 C102 1.39
C101 C106 1.37(3)
C102 C103 1.42(3)
C103 C104 1.37(3)
C104 C105 1.40(3)
C105 C106 1.43(3)
C111 C112 1.39
C111 C116 1.36(3)
C112 C113 1.42(3)
C113 C114 1.34(4)
C114 C115 1.36(3)
C115 C116 1.34(3)
C121 C122 1.39
C121 C126 1.36(3)
C122 C123 1.46(4)
C123 C124 1.39(4)
C124 C125 1.27(3)
C125 C126 1.49(3)
C100 Cl1 0.72(6)
C100 Cl2 1.98(7)
